data_7212449
loop_
_publ_author_name
'Brondel, Nicolas'
'Moynihan, Eamonn J. A.'
'Lehane, K. Niamh'
'Eccles, Kevin S.'
'Elcoate, Curtis J.'
'Coles, Simon J.'
'Lawrence, Simon E.'
'Maguire, Anita R.'

_publ_section_title
;
 Does intermolecular S&#xE001;O&#x22EF;H--C--S&#xE001;O hydrogen bonding
 in sulfoxides and sulfones provide a robust supramolecular synthon in the
 solid state?
;
_journal_issue 10
_journal_name_full CrystEngComm
_journal_page_first 2910
_journal_paper_doi 10.1039/c000371a
_journal_volume 12
_journal_year 2010
_chemical_absolute_configuration unk
_chemical_formula_moiety 'C16 H18 O3 S'
_chemical_formula_sum 'C16 H18 O3 S'
_chemical_formula_weight 290.36
_chemical_name_systematic
;
?
;
_space_group_IT_number 7
_symmetry_cell_setting monoclinic
_symmetry_space_group_name_Hall 'P -2yac'
_symmetry_space_group_name_H-M 'P 1 n 1'
_atom_sites_solution_hydrogens geom
_atom_sites_solution_primary direct
_atom_sites_solution_secondary difmap
_audit_creation_method SHELXL-97
_cell_angle_alpha 90.00
_cell_angle_beta 104.481(7)
_cell_angle_gamma 90.00
_cell_formula_units_Z 2
_cell_length_a 8.5839(6)
_cell_length_b 5.5077(3)
_cell_length_c 15.7646(11)
_cell_measurement_reflns_used 4682
_cell_measurement_temperature 123(2)
_cell_measurement_theta_max 67.5498
_cell_measurement_theta_min 5.2791
_cell_volume 721.63(8)
_computing_cell_refinement
;
CrysAlis RED, Oxford Diffraction Ltd.,
Version 1.171.32.15 (release 10-01-2008 CrysAlis171 .NET)
(compiled Jan 10 2008,16:37:18)
;
_computing_data_collection
;
CrysAlis CCD, Oxford Diffraction Ltd.,
Version 1.171.32.15 (release 10-01-2008 CrysAlis171 .NET)
(compiled Jan 10 2008,16:37:18)
;
_computing_data_reduction
;
CrysAlis RED, Oxford Diffraction Ltd.,
Version 1.171.32.15 (release 10-01-2008 CrysAlis171 .NET)
(compiled Jan 10 2008,16:37:18)
;
_computing_molecular_graphics 'PLATON (Spek, 2002)'
_computing_publication_material 'SHELXL-97; PLATON'
_computing_structure_refinement 'SHELXL-97 (Sheldrick, 1997)'
_computing_structure_solution 'SHELXS-97 (Sheldrick, 1990)'
_diffrn_ambient_temperature 123(2)
_diffrn_detector_area_resol_mean 10.2673
_diffrn_measured_fraction_theta_full 0.995
_diffrn_measured_fraction_theta_max 0.986
_diffrn_measurement_device_type 'Gemini R Ultra'
_diffrn_measurement_method 'thin slice \w scans'
_diffrn_radiation_monochromator mirror
_diffrn_radiation_source 'Ultra (Cu) X-ray Source'
_diffrn_radiation_type CuK\a
_diffrn_radiation_wavelength 1.54184
_diffrn_reflns_av_R_equivalents 0.0384
_diffrn_reflns_av_sigmaI/netI 0.0262
_diffrn_reflns_limit_h_max 10
_diffrn_reflns_limit_h_min -10
_diffrn_reflns_limit_k_max 6
_diffrn_reflns_limit_k_min -6
_diffrn_reflns_limit_l_max 18
_diffrn_reflns_limit_l_min -18
_diffrn_reflns_number 6211
_diffrn_reflns_theta_full 66.50
_diffrn_reflns_theta_max 67.68
_diffrn_reflns_theta_min 5.39
_exptl_absorpt_coefficient_mu 2.032
_exptl_absorpt_correction_T_max 1.00000
_exptl_absorpt_correction_T_min 0.38739
_exptl_absorpt_correction_type multi-scan
_exptl_absorpt_process_details
;
CrysAlis RED, Oxford Diffraction Ltd.,
Version 1.171.32.15 (release 10-01-2008 CrysAlis171 .NET)
(compiled Jan 10 2008,16:37:18)
Empirical absorption correction using spherical harmonics,
implemented in SCALE3 ABSPACK scaling algorithm.
;
_exptl_crystal_colour colourless
_exptl_crystal_density_diffrn 1.336
_exptl_crystal_density_method 'not measured'
_exptl_crystal_description block
_exptl_crystal_F_000 308
_exptl_crystal_size_max 0.30
_exptl_crystal_size_mid 0.25
_exptl_crystal_size_min 0.17
_refine_diff_density_max 0.199
_refine_diff_density_min -0.264
_refine_diff_density_rms 0.043
_refine_ls_abs_structure_details 'Flack H D (1983), Acta Cryst. A39, 876-881'
_refine_ls_abs_structure_Flack 0.392(16)
_refine_ls_extinction_method none
_refine_ls_goodness_of_fit_ref 1.063
_refine_ls_hydrogen_treatment constr
_refine_ls_matrix_type full
_refine_ls_number_parameters 185
_refine_ls_number_reflns 2330
_refine_ls_number_restraints 2
_refine_ls_restrained_S_all 1.063
_refine_ls_R_factor_all 0.0327
_refine_ls_R_factor_gt 0.0314
_refine_ls_shift/su_max 0.000
_refine_ls_shift/su_mean 0.000
_refine_ls_structure_factor_coef Fsqd
_refine_ls_weighting_details 'calc w=1/[\s^2^(Fo^2^)+(0.0544P)^2^+0.1492P] where P=(Fo^2^+2Fc^2^)/3'
_refine_ls_weighting_scheme calc
_refine_ls_wR_factor_gt 0.0828
_refine_ls_wR_factor_ref 0.0838
_reflns_number_gt 2257
_reflns_number_total 2330
_reflns_threshold_expression >2sigma(I)
_cod_data_source_file c000371a.txt
_cod_data_source_block compound_25
_cod_original_sg_symbol_H-M 'P n'
_cod_database_code 7212449

loop_
_symmetry_equiv_pos_as_xyz
'x, y, z'
'x+1/2, -y, z+1/2'

loop_
_atom_site_label
_atom_site_type_symbol
_atom_site_fract_x
_atom_site_fract_y
_atom_site_fract_z
_atom_site_U_iso_or_equiv
_atom_site_adp_type
_atom_site_occupancy
_atom_site_symmetry_multiplicity
_atom_site_calc_flag
_atom_site_refinement_flags
S1 S 0.41408(6) 0.42356(8) 0.45175(4) 0.02265(14) Uani 1 1 d .
O2 O 0.4494(2) 0.2381(3) 0.86166(11) 0.0307(4) Uani 1 1 d .
O3 O 0.44191(18) 0.6905(3) 0.46735(10) 0.0304(4) Uani 1 1 d .
O4 O 0.55024(19) 0.2066(3) 0.10964(11) 0.0318(4) Uani 1 1 d .
C5 C 0.5470(3) 0.5246(4) 0.31407(15) 0.0237(4) Uani 1 1 d .
H5 H 0.5824 0.6712 0.3446 0.028 Uiso 1 1 calc R
C6 C 0.5991(3) 0.4405(4) 0.67876(15) 0.0247(5) Uani 1 1 d .
H6 H 0.6572 0.5761 0.6655 0.030 Uiso 1 1 calc R
C7 C 0.4625(3) 0.0655(4) 0.63757(17) 0.0263(5) Uani 1 1 d .
H7 H 0.4257 -0.0588 0.5956 0.032 Uiso 1 1 calc R
C8 C 0.4055(3) 0.1435(4) 0.30541(15) 0.0232(4) Uani 1 1 d .
H8 H 0.3459 0.0294 0.3298 0.028 Uiso 1 1 calc R
C9 C 0.5260(3) 0.2664(4) 0.18940(14) 0.0237(5) Uani 1 1 d .
C10 C 0.5853(2) 0.2656(4) 0.52686(14) 0.0222(4) Uani 1 1 d .
H10 H 0.5889 0.0950 0.5057 0.027 Uiso 1 1 calc R
C11 C 0.5647(3) 0.4270(4) 0.75911(16) 0.0250(5) Uani 1 1 d .
H11 H 0.6006 0.5520 0.8010 0.030 Uiso 1 1 calc R
C12 C 0.4378(3) 0.0989(4) 0.22460(16) 0.0239(5) Uani 1 1 d .
H12 H 0.3997 -0.0456 0.1934 0.029 Uiso 1 1 calc R
C13 C 0.5810(3) 0.4801(4) 0.23406(16) 0.0261(5) Uani 1 1 d .
H13 H 0.6410 0.5941 0.2100 0.031 Uiso 1 1 calc R
C14 C 0.7420(3) 0.3897(4) 0.52435(16) 0.0289(5) Uani 1 1 d .
H14A H 0.7363 0.5619 0.5389 0.043 Uiso 1 1 calc R
H14B H 0.7596 0.3744 0.4655 0.043 Uiso 1 1 calc R
H14C H 0.8312 0.3128 0.5670 0.043 Uiso 1 1 calc R
C15 C 0.4272(3) 0.0495(4) 0.71829(17) 0.0275(5) Uani 1 1 d .
H15 H 0.3687 -0.0856 0.7317 0.033 Uiso 1 1 calc R
C16 C 0.4780(2) 0.2326(4) 0.77978(14) 0.0239(5) Uani 1 1 d .
C17 C 0.4612(2) 0.3556(4) 0.35008(14) 0.0210(4) Uani 1 1 d .
C18 C 0.5500(3) 0.2577(4) 0.61597(15) 0.0226(4) Uani 1 1 d .
C19 C 0.6429(3) 0.3741(5) 0.07156(17) 0.0350(6) Uani 1 1 d .
H19A H 0.5866 0.5302 0.0608 0.053 Uiso 1 1 calc R
H19B H 0.6563 0.3081 0.0161 0.053 Uiso 1 1 calc R
H19C H 0.7489 0.3979 0.1120 0.053 Uiso 1 1 calc R
C20 C 0.3839(3) 0.0243(5) 0.89078(18) 0.0347(5) Uani 1 1 d .
H20A H 0.2761 -0.0060 0.8532 0.052 Uiso 1 1 calc R
H20B H 0.3769 0.0468 0.9514 0.052 Uiso 1 1 calc R
H20C H 0.4536 -0.1146 0.8877 0.052 Uiso 1 1 calc R

loop_
_atom_site_aniso_label
_atom_site_aniso_U_11
_atom_site_aniso_U_22
_atom_site_aniso_U_33
_atom_site_aniso_U_23
_atom_site_aniso_U_13
_atom_site_aniso_U_12
S1 0.0248(2) 0.0216(2) 0.0215(3) -0.0009(2) 0.00572(18) 0.0005(2)
O2 0.0399(9) 0.0340(9) 0.0198(9) -0.0023(7) 0.0106(7) -0.0078(7)
O3 0.0441(10) 0.0188(8) 0.0290(10) -0.0027(6) 0.0102(8) 0.0041(6)
O4 0.0324(8) 0.0426(10) 0.0213(8) -0.0025(7) 0.0084(6) 0.0019(7)
C5 0.0283(10) 0.0215(10) 0.0213(11) -0.0006(8) 0.0063(8) -0.0039(9)
C6 0.0278(11) 0.0221(11) 0.0236(12) -0.0008(8) 0.0049(9) -0.0061(8)
C7 0.0331(12) 0.0233(12) 0.0233(12) -0.0048(8) 0.0087(10) -0.0045(8)
C8 0.0252(10) 0.0184(10) 0.0247(11) 0.0020(9) 0.0039(8) -0.0008(8)
C9 0.0243(10) 0.0280(11) 0.0175(11) -0.0005(8) 0.0027(8) 0.0069(8)
C10 0.0248(11) 0.0195(10) 0.0210(11) -0.0003(8) 0.0035(9) -0.0007(8)
C11 0.0265(11) 0.0257(11) 0.0214(12) -0.0045(8) 0.0036(9) -0.0044(8)
C12 0.0264(11) 0.0209(10) 0.0216(12) -0.0025(8) 0.0011(9) 0.0014(8)
C13 0.0267(11) 0.0240(10) 0.0274(12) 0.0038(9) 0.0061(9) -0.0011(9)
C14 0.0239(10) 0.0379(12) 0.0246(12) 0.0027(10) 0.0054(9) 0.0002(9)
C15 0.0335(12) 0.0223(11) 0.0271(14) 0.0018(9) 0.0083(10) -0.0053(9)
C16 0.0251(10) 0.0274(11) 0.0176(11) 0.0009(8) 0.0027(9) 0.0009(8)
C17 0.0234(10) 0.0215(10) 0.0172(10) 0.0016(9) 0.0035(8) 0.0022(8)
C18 0.0233(10) 0.0201(10) 0.0230(12) 0.0000(8) 0.0028(8) 0.0012(8)
C19 0.0326(12) 0.0513(15) 0.0223(12) 0.0061(11) 0.0090(9) 0.0032(11)
C20 0.0444(13) 0.0375(13) 0.0243(12) 0.0038(11) 0.0126(10) -0.0041(11)

loop_
_atom_type_symbol
_atom_type_description
_atom_type_scat_dispersion_real
_atom_type_scat_dispersion_imag
_atom_type_scat_source
C C 0.0181 0.0091 'International Tables Vol C Tables 4.2.6.8 and 6.1.1.4'
H H 0.0000 0.0000 'International Tables Vol C Tables 4.2.6.8 and 6.1.1.4'
O O 0.0492 0.0322 'International Tables Vol C Tables 4.2.6.8 and 6.1.1.4'
S S 0.3331 0.5567 'International Tables Vol C Tables 4.2.6.8 and 6.1.1.4'

loop_
_geom_angle_atom_site_label_1
_geom_angle_atom_site_label_2
_geom_angle_atom_site_label_3
_geom_angle
O3 S1 C17 106.85(10)
O3 S1 C10 106.65(9)
C17 S1 C10 98.81(10)
C16 O2 C20 117.44(17)
C9 O4 C19 117.09(18)
C13 C5 C17 120.4(2)
C11 C6 C18 121.2(2)
C15 C7 C18 122.1(2)
C17 C8 C12 119.5(2)
O4 C9 C13 124.0(2)
O4 C9 C12 115.47(19)
C13 C9 C12 120.5(2)
C18 C10 C14 114.99(18)
C18 C10 S1 107.21(14)
C14 C10 S1 109.73(15)
C6 C11 C16 120.6(2)
C8 C12 C9 120.0(2)
C5 C13 C9 119.2(2)
C7 C15 C16 119.5(2)
O2 C16 C11 115.84(19)
O2 C16 C15 124.9(2)
C11 C16 C15 119.2(2)
C8 C17 C5 120.4(2)
C8 C17 S1 120.38(17)
C5 C17 S1 119.12(17)
C7 C18 C6 117.4(2)
C7 C18 C10 119.77(19)
C6 C18 C10 122.82(19)

loop_
_geom_bond_atom_site_label_1
_geom_bond_atom_site_label_2
_geom_bond_distance
S1 O3 1.5001(16)
S1 C17 1.788(2)
S1 C10 1.857(2)
O2 C16 1.373(3)
O2 C20 1.430(3)
O4 C9 1.365(3)
O4 C19 1.444(3)
C5 C13 1.386(3)
C5 C17 1.393(3)
C6 C11 1.373(3)
C6 C18 1.401(3)
C7 C15 1.383(4)
C7 C18 1.389(3)
C8 C17 1.386(3)
C8 C12 1.391(3)
C9 C13 1.392(3)
C9 C12 1.394(3)
C10 C18 1.510(3)
C10 C14 1.518(3)
C11 C16 1.389(3)
C15 C16 1.391(3)
